data_4033235
loop_
_publ_author_name
'Shimoyama, Daisuke'
'Ikeda, Toshiaki'
'Sekiya, Ryo'
'Haino, Takeharu'

_publ_section_title
;
 Synthesis and Structure of Feet-to-Feet Connected Bisresorcinarenes.
;
_journal_issue 24
_journal_name_full 'The Journal of organic chemistry'
_journal_page_first 13220
_journal_page_last 13230
_journal_paper_doi 10.1021/acs.joc.7b02301
_journal_volume 82
_journal_year 2017
_chemical_formula_moiety 'C80 H84 O16, 3(C4 H9 N O)'
_chemical_formula_sum 'C92 H111 N3 O19'
_chemical_formula_weight 1562.83
_chemical_name_systematic
;
 ?
;
_space_group_IT_number 14
_symmetry_cell_setting monoclinic
_symmetry_Int_Tables_number 14
_symmetry_space_group_name_Hall '-P 2ybc'
_symmetry_space_group_name_H-M 'P 1 21/c 1'
_atom_sites_solution_hydrogens geom
_audit_creation_date 2017-08-10T17:28:40-00:00
_audit_creation_method 'WinGX routine CIF_UPDATE'
_cell_angle_alpha 90
_cell_angle_beta 113.248(7)
_cell_angle_gamma 90
_cell_formula_units_Z 4
_cell_length_a 21.191(15)
_cell_length_b 32.62(2)
_cell_length_c 19.973(14)
_cell_measurement_reflns_used 7797
_cell_measurement_temperature 123(2)
_cell_measurement_theta_max 15.97
_cell_measurement_theta_min 2.15
_cell_volume 12685(15)
_computing_cell_refinement 'Bruker SAINT'
_computing_data_collection 'Bruker APEX2'
_computing_data_reduction 'SHELXS-2013 (Sheldrick, 2013)'
_computing_structure_refinement 'SHELXL-2013 (Sheldrick, 2013)'
_diffrn_ambient_temperature 123(2)
_diffrn_measured_fraction_theta_full 0.372
_diffrn_measured_fraction_theta_max 0.993
_diffrn_measurement_device_type 'Bluker APEX-II CCD'
_diffrn_measurement_method '\w scans'
_diffrn_radiation_monochromator graphite
_diffrn_radiation_probe x-ray
_diffrn_radiation_source 'sealed tube'
_diffrn_radiation_type MoK\a
_diffrn_radiation_wavelength 0.71073
_diffrn_reflns_av_R_equivalents 0.0926
_diffrn_reflns_av_unetI/netI 0.0789
_diffrn_reflns_limit_h_max 18
_diffrn_reflns_limit_h_min -17
_diffrn_reflns_limit_k_max 25
_diffrn_reflns_limit_k_min -28
_diffrn_reflns_limit_l_max 17
_diffrn_reflns_limit_l_min -17
_diffrn_reflns_number 39372
_diffrn_reflns_theta_full 25.242
_diffrn_reflns_theta_max 17.895
_diffrn_reflns_theta_min 1.629
_exptl_absorpt_coefficient_mu 0.057
_exptl_absorpt_correction_type none
_exptl_crystal_colour colorless
_exptl_crystal_density_diffrn 0.818
_exptl_crystal_description block
_exptl_crystal_F_000 3344
_exptl_crystal_size_max 0.14
_exptl_crystal_size_mid 0.1
_exptl_crystal_size_min 0.03
_refine_diff_density_max 0.549
_refine_diff_density_min -0.575
_refine_diff_density_rms 0.069
_refine_ls_extinction_method none
_refine_ls_goodness_of_fit_ref 1.045
_refine_ls_hydrogen_treatment constr
_refine_ls_matrix_type full
_refine_ls_number_parameters 936
_refine_ls_number_reflns 8538
_refine_ls_number_restraints 0
_refine_ls_restrained_S_all 1.045
_refine_ls_R_factor_all 0.1691
_refine_ls_R_factor_gt 0.1341
_refine_ls_shift/su_max 0
_refine_ls_shift/su_mean 0
_refine_ls_structure_factor_coef Fsqd
_refine_ls_weighting_details
;
 w=1/[\s^2^(Fo^2^)+(0.1634P)^2^+84.9336P]
 where P=(Fo^2^+2Fc^2^)/3
;
_refine_ls_weighting_scheme calc
_refine_ls_wR_factor_gt 0.3574
_refine_ls_wR_factor_ref 0.3784
_reflns_Friedel_coverage 0
_reflns_number_gt 5335
_reflns_number_total 8538
_reflns_threshold_expression 'I > 2\s(I)'
_cod_data_source_file jo7b02301_si_002.cif
_cod_data_source_block C8OH_compound_1b
_cod_depositor_comments
;
The following automatic conversions were performed:

'_diffrn_radiation_probe' value 'X-ray' changed to 'x-ray' according
to
/home/data/users/saulius/crontab/automatic-downloads/rss-feeds/ACS/lib/dictionaries/cif_core.dic
dictionary named 'cif_core.dic' version 2.4.2 from 2011-04-26.

Automatic conversion script
Id: cif_fix_values 4973 2017-02-22 13:04:09Z antanas 

 Adding full bibliography for 4033235--4033239.cif.
;
_cod_original_cell_volume 12687(16)
_cod_original_sg_symbol_H-M 'P 21/c'
_cod_database_code 4033235

loop_
_symmetry_equiv_pos_as_xyz
'x, y, z'
'-x, y+1/2, -z+1/2'
'-x, -y, -z'
'x, -y-1/2, z-1/2'

loop_
_atom_site_label
_atom_site_type_symbol
_atom_site_fract_x
_atom_site_fract_y
_atom_site_fract_z
_atom_site_U_iso_or_equiv
_atom_site_adp_type
_atom_site_occupancy
_atom_site_site_symmetry_order
_atom_site_calc_flag
_atom_site_refinement_flags_posn
_atom_site_refinement_flags_adp
_atom_site_refinement_flags_occupancy
_atom_site_disorder_assembly
_atom_site_disorder_group
C201 C 0.4945(9) 0.3972(5) 0.1474(11) 0.102(5) Uani 1 1 d . . . . .
H20A H 0.5089 0.3705 0.1709 0.152 Uiso 1 1 calc R U . . .
H20B H 0.4661 0.4112 0.1691 0.152 Uiso 1 1 calc R U . . .
H20C H 0.5351 0.4139 0.1545 0.152 Uiso 1 1 calc R U . . .
C202 C 0.4401(9) 0.3456(5) 0.0384(10) 0.135(7) Uani 1 1 d . . . . .
H20D H 0.4621 0.3261 0.0782 0.202 Uiso 1 1 calc R U . . .
H20E H 0.4589 0.342 0.0011 0.202 Uiso 1 1 calc R U . . .
H20F H 0.3905 0.3406 0.0168 0.202 Uiso 1 1 calc R U . . .
C203 C 0.4526(8) 0.4643(4) 0.0497(9) 0.109(6) Uani 1 1 d . . . . .
H20G H 0.428 0.4817 0.0075 0.164 Uiso 1 1 calc R U . . .
H20H H 0.5021 0.4687 0.0658 0.164 Uiso 1 1 calc R U . . .
H20I H 0.4383 0.4712 0.0894 0.164 Uiso 1 1 calc R U . . .
C204 C 0.4356(11) 0.4182(8) 0.0280(16) 0.106(6) Uani 1 1 d . . . . .
C301 C 1.0016(9) 0.4057(5) 0.8254(11) 0.105(5) Uani 1 1 d . . . . .
H30A H 0.9965 0.3801 0.798 0.158 Uiso 1 1 calc R U . . .
H30B H 1.0231 0.4265 0.8059 0.158 Uiso 1 1 calc R U . . .
H30C H 0.9562 0.4154 0.8207 0.158 Uiso 1 1 calc R U . . .
C302 C 1.0632(9) 0.3515(5) 0.9239(9) 0.117(6) Uani 1 1 d . . . . .
H30D H 1.0469 0.3347 0.8796 0.176 Uiso 1 1 calc R U . . .
H30E H 1.0409 0.3425 0.956 0.176 Uiso 1 1 calc R U . . .
H30F H 1.1131 0.3486 0.9492 0.176 Uiso 1 1 calc R U . . .
C303 C 1.0385(8) 0.4675(4) 0.9336(9) 0.105(5) Uani 1 1 d . . . . .
H30G H 1.0562 0.4837 0.9786 0.157 Uiso 1 1 calc R U . . .
H30H H 0.9882 0.4683 0.9128 0.157 Uiso 1 1 calc R U . . .
H30I H 1.0556 0.4789 0.8986 0.157 Uiso 1 1 calc R U . . .
C304 C 1.0626(9) 0.4232(6) 0.9506(13) 0.076(5) Uani 1 1 d . . . . .
C401 C 0.7114(11) 0.9018(6) 0.8010(12) 0.163(8) Uani 1 1 d . . . . .
H40A H 0.703 0.9259 0.8257 0.245 Uiso 1 1 calc R U . . .
H40B H 0.6938 0.907 0.7485 0.245 Uiso 1 1 calc R U . . .
H40C H 0.7609 0.8964 0.8196 0.245 Uiso 1 1 calc R U . . .
C402 C 0.6411(12) 0.8762(6) 0.8691(13) 0.183(10) Uani 1 1 d . . . . .
H40D H 0.6463 0.9056 0.8805 0.275 Uiso 1 1 calc R U . . .
H40E H 0.663 0.8604 0.914 0.275 Uiso 1 1 calc R U . . .
H40F H 0.5921 0.8693 0.8465 0.275 Uiso 1 1 calc R U . . .
C403 C 0.7002(13) 0.8188(9) 0.7334(14) 0.215(12) Uani 1 1 d . . . . .
H40G H 0.7179 0.8449 0.7238 0.323 Uiso 1 1 calc R U . . .
H40H H 0.6633 0.8091 0.6886 0.323 Uiso 1 1 calc R U . . .
H40I H 0.7374 0.7986 0.7498 0.323 Uiso 1 1 calc R U . . .
C404 C 0.6723(12) 0.8248(8) 0.7923(15) 0.154(9) Uani 1 1 d . . . . .
N201 N 0.4546(8) 0.3914(5) 0.0695(13) 0.112(6) Uani 1 1 d . . . . .
N301 N 1.0446(7) 0.3985(5) 0.9024(11) 0.092(4) Uani 1 1 d . . . . .
N401 N 0.6758(8) 0.8657(6) 0.8152(10) 0.143(6) Uani 1 1 d . . . . .
O201 O 0.3979(6) 0.4125(3) -0.0476(8) 0.105(3) Uani 1 1 d . . . . .
O301 O 1.0957(5) 0.4137(3) 1.0197(7) 0.080(3) Uani 1 1 d . . . . .
O401 O 0.6473(7) 0.7980(4) 0.8188(8) 0.147(5) Uani 1 1 d . . . . .
C1 C 0.1624(7) 0.6459(4) 0.2243(9) 0.059(4) Uani 1 1 d . . . . .
C2 C 0.1323(8) 0.6512(5) 0.1490(11) 0.081(4) Uani 1 1 d . . . . .
C3 C 0.1276(7) 0.6189(5) 0.1001(8) 0.071(4) Uani 1 1 d . . . . .
H3 H 0.1088 0.6234 0.0489 0.085 Uiso 1 1 calc R U . . .
C4 C 0.1522(8) 0.5789(4) 0.1303(11) 0.069(4) Uani 1 1 d . . . . .
C5 C 0.1834(6) 0.5710(4) 0.2024(9) 0.050(3) Uani 1 1 d . . . . .
C6 C 0.1881(6) 0.6039(4) 0.2514(7) 0.056(4) Uani 1 1 d . . . . .
H6 H 0.2081 0.599 0.3024 0.068 Uiso 1 1 calc R U . . .
C7 C 0.2067(7) 0.5281(4) 0.2320(8) 0.068(4) Uani 1 1 d . . . . .
H7 H 0.2275 0.5158 0.1995 0.082 Uiso 1 1 calc R U . . .
C8 C 0.1496(7) 0.4999(4) 0.2278(9) 0.063(4) Uani 1 1 d . . . . .
C9 C 0.1184(9) 0.4705(5) 0.1671(9) 0.078(4) Uani 1 1 d . . . . .
C10 C 0.0626(9) 0.4473(4) 0.1639(9) 0.074(4) Uani 1 1 d . . . . .
H10 H 0.0419 0.4285 0.125 0.089 Uiso 1 1 calc R U . . .
C11 C 0.0372(7) 0.4515(5) 0.2168(9) 0.068(4) Uani 1 1 d . . . . .
C12 C 0.0642(7) 0.4804(4) 0.2748(7) 0.055(4) Uani 1 1 d . . . . .
C13 C 0.1170(7) 0.5049(4) 0.2753(8) 0.060(4) Uani 1 1 d . . . . .
H13 H 0.132 0.5265 0.31 0.073 Uiso 1 1 calc R U . . .
C14 C 0.0319(7) 0.4827(3) 0.3315(8) 0.063(4) Uani 1 1 d . . . . .
H14 H 0.0027 0.4577 0.3247 0.075 Uiso 1 1 calc R U . . .
C15 C -0.0170(8) 0.5207(4) 0.3172(8) 0.040(3) Uani 1 1 d . . . . .
C16 C -0.0793(10) 0.5187(5) 0.2663(9) 0.065(4) Uani 1 1 d . . . . .
C17 C -0.1224(7) 0.5536(5) 0.2544(7) 0.062(4) Uani 1 1 d . . . . .
H17 H -0.169 0.5527 0.2208 0.075 Uiso 1 1 calc R U . . .
C18 C -0.0933(10) 0.5905(4) 0.2949(9) 0.062(4) Uani 1 1 d . . . . .
C19 C -0.0291(9) 0.5925(4) 0.3472(9) 0.055(4) Uani 1 1 d . . . . .
C20 C 0.0081(6) 0.5567(5) 0.3553(6) 0.046(3) Uani 1 1 d . . . . .
H20 H 0.0544 0.5568 0.3897 0.056 Uiso 1 1 calc R U . . .
C21 C 0.0010(7) 0.6327(4) 0.3894(8) 0.063(4) Uani 1 1 d . . . . .
H21 H -0.0377 0.6456 0.3984 0.075 Uiso 1 1 calc R U . . .
C22 C 0.0188(8) 0.6635(4) 0.3408(7) 0.052(3) Uani 1 1 d . . . . .
C23 C -0.0248(8) 0.6958(5) 0.3043(9) 0.067(4) Uani 1 1 d . . . . .
C24 C -0.0061(9) 0.7222(4) 0.2604(7) 0.062(4) Uani 1 1 d . . . . .
H24 H -0.0358 0.7441 0.2358 0.075 Uiso 1 1 calc R U . . .
C25 C 0.0526(10) 0.7171(5) 0.2526(8) 0.068(4) Uani 1 1 d . . . . .
C26 C 0.0975(8) 0.6846(5) 0.2849(9) 0.073(4) Uani 1 1 d . . . . .
C27 C 0.0740(8) 0.6591(4) 0.3282(7) 0.066(4) Uani 1 1 d . . . . .
H27 H 0.102 0.6362 0.3504 0.08 Uiso 1 1 calc R U . . .
C28 C 0.1665(8) 0.6792(3) 0.2791(7) 0.071(4) Uani 1 1 d . . . . .
H28 H 0.1742 0.7052 0.2571 0.085 Uiso 1 1 calc R U . . .
C29 C 0.5180(7) 0.5493(4) 0.6928(7) 0.0642(17) Uani 1 1 d . . . . .
C30 C 0.5816(7) 0.5456(4) 0.7436(7) 0.0642(17) Uani 1 1 d . . . . .
C31 C 0.6253(7) 0.5801(3) 0.7688(7) 0.0642(17) Uani 1 1 d . . . . .
H31 H 0.6709 0.5766 0.8038 0.077 Uiso 1 1 calc R U . . .
C32 C 0.6021(7) 0.6181(4) 0.7428(7) 0.0642(17) Uani 1 1 d . . . . .
C33 C 0.5374(7) 0.6233(4) 0.6897(7) 0.0642(17) Uani 1 1 d . . . . .
C34 C 0.4974(7) 0.5897(4) 0.6655(7) 0.0642(17) Uani 1 1 d . . . . .
H34 H 0.4529 0.5932 0.6282 0.077 Uiso 1 1 calc R U . . .
C35 C 0.5083(7) 0.6674(4) 0.6601(8) 0.070(4) Uani 1 1 d . . . . .
H35 H 0.5463 0.6824 0.653 0.085 Uiso 1 1 calc R U . . .
C36 C 0.4917(9) 0.6921(4) 0.7158(7) 0.062(4) Uani 1 1 d . . . . .
C37 C 0.5356(9) 0.7229(5) 0.7597(10) 0.084(5) Uani 1 1 d . . . . .
C38 C 0.5165(10) 0.7432(4) 0.8109(9) 0.084(5) Uani 1 1 d . . . . .
H38 H 0.5461 0.7636 0.8412 0.101 Uiso 1 1 calc R U . . .
C39 C 0.4579(11) 0.7347(5) 0.8183(9) 0.077(4) Uani 1 1 d . . . . .
C40 C 0.4069(10) 0.7051(5) 0.7731(9) 0.078(4) Uani 1 1 d . . . . .
C41 C 0.4301(9) 0.6840(4) 0.7248(8) 0.078(4) Uani 1 1 d . . . . .
H41 H 0.4018 0.6626 0.6962 0.094 Uiso 1 1 calc R U . . .
C42 C 0.3420(9) 0.6976(3) 0.7803(8) 0.066(4) Uani 1 1 d . . . . .
H42 H 0.3358 0.7202 0.811 0.079 Uiso 1 1 calc R U . . .
C43 C 0.3405(7) 0.6570(4) 0.8186(7) 0.0650(17) Uani 1 1 d . . . . .
C44 C 0.3690(7) 0.6552(4) 0.8935(7) 0.0650(17) Uani 1 1 d . . . . .
C45 C 0.3711(6) 0.6184(3) 0.9305(7) 0.0650(17) Uani 1 1 d . . . . .
H45 H 0.3884 0.6175 0.9822 0.078 Uiso 1 1 calc R U . . .
C46 C 0.3456(7) 0.5811(4) 0.8865(7) 0.0650(17) Uani 1 1 d . . . . .
C47 C 0.3170(7) 0.5820(4) 0.8134(7) 0.0650(17) Uani 1 1 d . . . . .
C48 C 0.3163(6) 0.6194(3) 0.7787(7) 0.0650(17) Uani 1 1 d . . . . .
H48 H 0.2993 0.62 0.727 0.078 Uiso 1 1 calc R U . . .
C49 C 0.2914(7) 0.5423(4) 0.7715(7) 0.061(4) Uani 1 1 d . . . . .
H49 H 0.2677 0.5263 0.7975 0.073 Uiso 1 1 calc R U . . .
C50 C 0.3531(6) 0.5156(4) 0.7718(8) 0.052(3) Uani 1 1 d . . . . .
C51 C 0.3763(10) 0.4820(5) 0.8181(9) 0.077(4) Uani 1 1 d . . . . .
C52 C 0.4315(9) 0.4612(4) 0.8172(9) 0.068(4) Uani 1 1 d . . . . .
H52 H 0.4503 0.44 0.852 0.081 Uiso 1 1 calc R U . . .
C53 C 0.4613(8) 0.4688(5) 0.7699(9) 0.072(4) Uani 1 1 d . . . . .
C54 C 0.4375(7) 0.5029(4) 0.7208(7) 0.052(3) Uani 1 1 d . . . . .
C55 C 0.3860(8) 0.5245(3) 0.7278(7) 0.055(4) Uani 1 1 d . . . . .
H55 H 0.3714 0.5485 0.6987 0.066 Uiso 1 1 calc R U . . .
C56 C 0.4683(7) 0.5129(4) 0.6642(8) 0.076(4) Uani 1 1 d . . . . .
H56 H 0.4969 0.4888 0.6632 0.092 Uiso 1 1 calc R U . . .
C57 C 0.2277(7) 0.6759(4) 0.3537(8) 0.0832(19) Uani 1 1 d . . . . .
H57A H 0.2238 0.6979 0.386 0.1 Uiso 1 1 calc R U . . .
H57B H 0.2253 0.6493 0.3763 0.1 Uiso 1 1 calc R U . . .
C58 C 0.2949(7) 0.6793(4) 0.3486(8) 0.0832(19) Uani 1 1 d . . . . .
H58A H 0.2987 0.7067 0.329 0.1 Uiso 1 1 calc R U . . .
H58B H 0.2978 0.6585 0.3139 0.1 Uiso 1 1 calc R U . . .
C59 C 0.3552(7) 0.6733(4) 0.4223(7) 0.0832(19) Uani 1 1 d . . . . .
H59A H 0.3985 0.6731 0.4145 0.1 Uiso 1 1 calc R U . . .
H59B H 0.3504 0.6463 0.4423 0.1 Uiso 1 1 calc R U . . .
C60 C 0.3604(7) 0.7078(4) 0.4809(7) 0.0832(19) Uani 1 1 d . . . . .
H60A H 0.3545 0.7349 0.4568 0.1 Uiso 1 1 calc R U . . .
H60B H 0.3216 0.7041 0.4961 0.1 Uiso 1 1 calc R U . . .
C61 C 0.4257(7) 0.7086(4) 0.5480(8) 0.0832(19) Uani 1 1 d . . . . .
H61A H 0.4201 0.7277 0.5837 0.1 Uiso 1 1 calc R U . . .
H61B H 0.4631 0.7192 0.5349 0.1 Uiso 1 1 calc R U . . .
C62 C 0.4467(8) 0.6666(4) 0.5838(8) 0.0832(19) Uani 1 1 d . . . . .
H62A H 0.4592 0.6488 0.5508 0.1 Uiso 1 1 calc R U . . .
H62B H 0.4065 0.6541 0.5895 0.1 Uiso 1 1 calc R U . . .
C63 C 0.2656(7) 0.5278(4) 0.3115(8) 0.070(2) Uani 1 1 d . . . . .
C68 C 0.4123(7) 0.5167(4) 0.5878(8) 0.070(2) Uani 1 1 d . . . . .
C69 C 0.0898(7) 0.4798(3) 0.4084(8) 0.059(4) Uani 1 1 d . . . . .
H69A H 0.1196 0.4561 0.4099 0.071 Uiso 1 1 calc R U . . .
H69B H 0.1183 0.5049 0.4178 0.071 Uiso 1 1 calc R U . . .
C70 C 0.0636(8) 0.4750(4) 0.4679(9) 0.074(4) Uani 1 1 d . . . . .
H70A H 0.0337 0.4987 0.4658 0.089 Uiso 1 1 calc R U . . .
H70B H 0.0347 0.4501 0.4577 0.089 Uiso 1 1 calc R U . . .
C71 C 0.1168(8) 0.4719(4) 0.5435(9) 0.073(4) Uani 1 1 d . . . . .
H71A H 0.1543 0.454 0.5427 0.088 Uiso 1 1 calc R U . . .
H71B H 0.0961 0.4583 0.5742 0.088 Uiso 1 1 calc R U . . .
C72 C 0.1485(7) 0.5131(4) 0.5796(8) 0.066(4) Uani 1 1 d . . . . .
H72A H 0.1643 0.5282 0.5462 0.079 Uiso 1 1 calc R U . . .
H72B H 0.1122 0.5297 0.5861 0.079 Uiso 1 1 calc R U . . .
C73 C 0.2088(8) 0.5087(4) 0.6535(9) 0.077(4) Uani 1 1 d . . . . .
H73A H 0.2462 0.4936 0.6464 0.093 Uiso 1 1 calc R U . . .
H73B H 0.1937 0.492 0.6859 0.093 Uiso 1 1 calc R U . . .
C74 C 0.2379(6) 0.5499(3) 0.6921(7) 0.058(4) Uani 1 1 d . . . . .
H74A H 0.1999 0.567 0.6936 0.07 Uiso 1 1 calc R U . . .
H74B H 0.2601 0.565 0.6643 0.07 Uiso 1 1 calc R U . . .
C75 C 0.0570(7) 0.6265(3) 0.4639(8) 0.064(4) Uani 1 1 d . . . . .
H75A H 0.0411 0.6062 0.4907 0.077 Uiso 1 1 calc R U . . .
H75B H 0.0976 0.6147 0.4581 0.077 Uiso 1 1 calc R U . . .
C76 C 0.0788(8) 0.6646(4) 0.5092(9) 0.077(4) Uani 1 1 d . . . . .
H76A H 0.0383 0.675 0.517 0.092 Uiso 1 1 calc R U . . .
H76B H 0.0905 0.6854 0.4799 0.092 Uiso 1 1 calc R U . . .
C77 C 0.1376(8) 0.6624(3) 0.5822(8) 0.066(4) Uani 1 1 d . . . . .
H77A H 0.1281 0.6403 0.6109 0.079 Uiso 1 1 calc R U . . .
H77B H 0.1795 0.6546 0.5748 0.079 Uiso 1 1 calc R U . . .
C78 C 0.1521(8) 0.7011(4) 0.6262(9) 0.077(4) Uani 1 1 d . . . . .
H78A H 0.1631 0.7228 0.5979 0.093 Uiso 1 1 calc R U . . .
H78B H 0.1093 0.7094 0.6314 0.093 Uiso 1 1 calc R U . . .
C79 C 0.2083(9) 0.7003(4) 0.7005(8) 0.069(4) Uani 1 1 d . . . . .
H79A H 0.2023 0.6754 0.7258 0.083 Uiso 1 1 calc R U . . .
H79B H 0.2025 0.7243 0.7278 0.083 Uiso 1 1 calc R U . . .
C80 C 0.2819(9) 0.7005(4) 0.7051(9) 0.077(5) Uani 1 1 d . . . . .
H80A H 0.2882 0.726 0.6815 0.092 Uiso 1 1 calc R U . . .
H80B H 0.2865 0.6774 0.6753 0.092 Uiso 1 1 calc R U . . .
O1 O 0.1094(6) 0.6902(3) 0.1200(5) 0.097(3) Uani 1 1 d . . . . .
H1 H 0.0891 0.6886 0.0744 0.146 Uiso 1 1 calc R U . . .
O2 O 0.1432(5) 0.5506(3) 0.0753(5) 0.084(3) Uani 1 1 d . . . . .
H2 H 0.1634 0.5287 0.0936 0.127 Uiso 1 1 calc R U . . .
O3 O 0.1512(5) 0.4680(2) 0.1204(6) 0.091(3) Uani 1 1 d . . . . .
H3A H 0.137 0.4473 0.0935 0.137 Uiso 1 1 calc R U . . .
O4 O -0.0215(5) 0.4285(3) 0.2090(6) 0.087(3) Uani 1 1 d . . . . .
H4 H -0.0117 0.4035 0.2128 0.13 Uiso 1 1 calc R U . . .
O5 O -0.1112(5) 0.4851(3) 0.2260(5) 0.077(3) Uani 1 1 d . . . . .
H5 H -0.0864 0.4751 0.2061 0.115 Uiso 1 1 calc R U . . .
O6 O -0.1429(5) 0.6242(3) 0.2796(5) 0.086(3) Uani 1 1 d . . . . .
H6A H -0.1652 0.6261 0.2344 0.129 Uiso 1 1 calc R U . . .
O7 O -0.0864(5) 0.7021(3) 0.3149(5) 0.080(3) Uani 1 1 d . . . . .
H7A H -0.0769 0.7081 0.3587 0.12 Uiso 1 1 calc R U . . .
O8 O 0.0681(5) 0.7425(3) 0.2057(6) 0.081(3) Uani 1 1 d . . . . .
H8 H 0.0962 0.7307 0.192 0.122 Uiso 1 1 calc R U . . .
O9 O 0.6094(5) 0.5070(2) 0.7759(5) 0.090(3) Uani 1 1 d . . . . .
H9 H 0.6432 0.511 0.8154 0.136 Uiso 1 1 calc R U . . .
O10 O 0.6479(5) 0.6514(3) 0.7686(6) 0.092(3) Uani 1 1 d . . . . .
H10A H 0.6866 0.6427 0.7966 0.138 Uiso 1 1 calc R U . . .
O11 O 0.5938(6) 0.7305(3) 0.7511(5) 0.092(3) Uani 1 1 d . . . . .
H11 H 0.5857 0.7316 0.7064 0.137 Uiso 1 1 calc R U . . .
O12 O 0.4398(6) 0.7567(3) 0.8679(7) 0.103(3) Uani 1 1 d . . . . .
H12 H 0.4448 0.7819 0.8627 0.154 Uiso 1 1 calc R U . . .
O13 O 0.3903(6) 0.6913(2) 0.9342(5) 0.091(3) Uani 1 1 d . . . . .
H13A H 0.3767 0.6912 0.9684 0.136 Uiso 1 1 calc R U . . .
O14 O 0.3502(5) 0.5463(3) 0.9302(5) 0.092(3) Uani 1 1 d . . . . .
H14A H 0.3915 0.542 0.9572 0.137 Uiso 1 1 calc R U . . .
O15 O 0.3437(5) 0.4712(2) 0.8625(6) 0.084(3) Uani 1 1 d . . . . .
H15 H 0.3378 0.4921 0.8838 0.127 Uiso 1 1 calc R U . . .
O16 O 0.5195(5) 0.4446(3) 0.7741(5) 0.088(3) Uani 1 1 d . . . . .
H16 H 0.5115 0.4337 0.7334 0.132 Uiso 1 1 calc R U . . .
C64A C 0.3285(14) 0.5500(8) 0.3189(16) 0.070(2) Uani 0.454(7) 1 d . . P A 1
H64A H 0.3378 0.5449 0.2747 0.085 Uiso 0.454(7) 1 calc R U P A 1
H64B H 0.3205 0.5797 0.3212 0.085 Uiso 0.454(7) 1 calc R U P A 1
C65A C 0.3860(14) 0.5391(8) 0.3793(15) 0.070(2) Uani 0.454(7) 1 d . . P A 1
H65A H 0.4237 0.5583 0.3838 0.085 Uiso 0.454(7) 1 calc R U P A 1
H65B H 0.4005 0.5113 0.3717 0.085 Uiso 0.454(7) 1 calc R U P A 1
C66A C 0.3748(14) 0.5396(8) 0.4530(15) 0.070(2) Uani 0.454(7) 1 d . . P A 1
H66A H 0.333 0.5233 0.4452 0.085 Uiso 0.454(7) 1 calc R U P A 1
H66B H 0.3648 0.5682 0.4621 0.085 Uiso 0.454(7) 1 calc R U P A 1
C67A C 0.4366(14) 0.5225(8) 0.5281(15) 0.070(2) Uani 0.454(7) 1 d . . P A 1
H67A H 0.4539 0.4961 0.5177 0.085 Uiso 0.454(7) 1 calc R U P A 1
H67B H 0.4752 0.5423 0.544 0.085 Uiso 0.454(7) 1 calc R U P A 1
C64B C 0.2930(12) 0.4869(6) 0.3383(13) 0.070(2) Uani 0.546(7) 1 d . . P A 2
H64C H 0.3144 0.4759 0.3061 0.085 Uiso 0.546(7) 1 calc R U P A 2
H64D H 0.2539 0.4688 0.3333 0.085 Uiso 0.546(7) 1 calc R U P A 2
C65B C 0.3481(12) 0.4839(7) 0.4207(12) 0.070(2) Uani 0.546(7) 1 d . . P A 2
H65C H 0.3759 0.4589 0.4246 0.085 Uiso 0.546(7) 1 calc R U P A 2
H65D H 0.3795 0.5076 0.4296 0.085 Uiso 0.546(7) 1 calc R U P A 2
C66B C 0.3223(12) 0.4826(7) 0.4826(12) 0.070(2) Uani 0.546(7) 1 d . . P A 2
H66C H 0.2924 0.4582 0.475 0.085 Uiso 0.546(7) 1 calc R U P A 2
H66D H 0.2932 0.507 0.4779 0.085 Uiso 0.546(7) 1 calc R U P A 2
C67B C 0.3800(12) 0.4811(7) 0.5667(13) 0.070(2) Uani 0.546(7) 1 d . . P A 2
H67C H 0.3572 0.4737 0.5998 0.085 Uiso 0.546(7) 1 calc R U P A 2
H67D H 0.4141 0.4595 0.5707 0.085 Uiso 0.546(7) 1 calc R U P A 2

loop_
_atom_site_aniso_label
_atom_site_aniso_U_11
_atom_site_aniso_U_22
_atom_site_aniso_U_33
_atom_site_aniso_U_23
_atom_site_aniso_U_13
_atom_site_aniso_U_12
C201 0.093(13) 0.103(14) 0.119(16) 0.030(12) 0.052(12) 0.034(10)
C202 0.131(16) 0.068(14) 0.178(18) 0.038(13) 0.031(14) 0.014(11)
C203 0.124(14) 0.050(11) 0.173(17) -0.021(10) 0.079(13) -0.025(9)
C204 0.092(16) 0.12(2) 0.14(2) -0.013(18) 0.074(17) -0.015(14)
C301 0.116(14) 0.102(14) 0.124(17) -0.005(12) 0.076(14) -0.010(11)
C302 0.139(16) 0.074(13) 0.158(16) -0.004(11) 0.079(13) 0.009(11)
C303 0.105(13) 0.051(11) 0.151(15) 0.030(10) 0.044(11) 0.033(9)
C304 0.076(12) 0.090(17) 0.071(15) -0.014(13) 0.041(12) -0.010(11)
C401 0.17(2) 0.085(14) 0.26(3) 0.019(15) 0.115(19) 0.004(14)
C402 0.23(3) 0.15(2) 0.23(3) -0.037(18) 0.15(2) -0.012(17)
C403 0.18(2) 0.29(4) 0.21(3) -0.05(2) 0.12(2) 0.00(2)
C404 0.15(2) 0.089(19) 0.23(3) -0.072(18) 0.088(19) -0.032(15)
N201 0.105(13) 0.086(16) 0.16(2) 0.042(13) 0.066(14) 0.023(10)
N301 0.088(11) 0.094(14) 0.111(15) 0.003(11) 0.057(11) -0.007(9)
N401 0.150(15) 0.112(15) 0.185(16) -0.021(12) 0.085(13) -0.043(12)
O201 0.124(9) 0.070(7) 0.132(10) 0.016(7) 0.063(8) -0.010(6)
O301 0.095(8) 0.054(6) 0.099(9) -0.009(6) 0.047(7) 0.006(5)
O401 0.167(13) 0.086(10) 0.214(14) -0.043(9) 0.102(11) -0.064(9)
C1 0.097(11) 0.027(10) 0.084(13) 0.006(10) 0.068(10) -0.002(7)
C2 0.126(14) 0.064(14) 0.082(14) 0.006(13) 0.070(11) -0.006(10)
C3 0.102(12) 0.070(12) 0.064(10) -0.005(11) 0.059(9) -0.014(9)
C4 0.115(13) 0.030(11) 0.085(15) -0.010(11) 0.064(11) 0.004(9)
C5 0.051(9) 0.050(12) 0.049(11) -0.004(10) 0.019(8) -0.004(7)
C6 0.077(10) 0.046(10) 0.053(9) 0.008(9) 0.033(8) -0.014(8)
C7 0.097(11) 0.026(9) 0.111(12) 0.004(8) 0.072(10) 0.003(9)
C8 0.074(10) 0.052(10) 0.085(11) 0.020(9) 0.056(10) 0.005(9)
C9 0.098(13) 0.056(11) 0.104(14) -0.008(10) 0.067(12) 0.010(11)
C10 0.079(12) 0.029(9) 0.123(15) -0.005(8) 0.049(11) -0.008(9)
C11 0.062(11) 0.071(12) 0.096(13) 0.000(11) 0.059(11) 0.003(10)
C12 0.082(11) 0.040(9) 0.058(10) -0.007(8) 0.044(9) 0.003(8)
C13 0.076(10) 0.026(8) 0.101(12) -0.003(7) 0.058(10) -0.007(8)
C14 0.089(11) 0.013(8) 0.102(13) -0.008(7) 0.054(12) -0.005(8)
C15 0.048(11) 0.028(11) 0.040(9) -0.005(8) 0.015(8) -0.010(9)
C16 0.065(13) 0.040(12) 0.086(13) 0.015(10) 0.024(12) 0.025(12)
C17 0.050(10) 0.079(12) 0.057(9) 0.001(10) 0.019(8) -0.027(11)
C18 0.058(12) 0.048(12) 0.079(11) 0.011(10) 0.025(10) 0.018(11)
C19 0.061(12) 0.036(11) 0.080(12) 0.008(9) 0.041(11) -0.001(11)
C20 0.026(8) 0.071(12) 0.043(9) 0.026(9) 0.014(7) 0.011(10)
C21 0.052(10) 0.058(11) 0.088(12) -0.007(10) 0.039(10) 0.003(8)
C22 0.068(11) 0.032(10) 0.084(10) 0.004(8) 0.061(9) 0.004(9)
C23 0.076(12) 0.038(10) 0.113(12) 0.000(9) 0.066(11) 0.003(10)
C24 0.085(13) 0.030(9) 0.081(10) 0.031(8) 0.042(9) 0.008(8)
C25 0.081(13) 0.050(12) 0.105(12) 0.009(9) 0.070(11) -0.007(11)
C26 0.100(13) 0.030(9) 0.131(13) 0.002(9) 0.089(12) 0.008(10)
C27 0.087(12) 0.036(9) 0.104(12) 0.016(8) 0.068(10) 0.005(8)
C28 0.131(15) 0.011(8) 0.087(11) 0.005(8) 0.062(11) -0.010(8)
C29 0.072(5) 0.046(4) 0.082(5) 0.000(4) 0.039(4) 0.015(4)
C30 0.072(5) 0.046(4) 0.082(5) 0.000(4) 0.039(4) 0.015(4)
C31 0.072(5) 0.046(4) 0.082(5) 0.000(4) 0.039(4) 0.015(4)
C32 0.072(5) 0.046(4) 0.082(5) 0.000(4) 0.039(4) 0.015(4)
C33 0.072(5) 0.046(4) 0.082(5) 0.000(4) 0.039(4) 0.015(4)
C34 0.072(5) 0.046(4) 0.082(5) 0.000(4) 0.039(4) 0.015(4)
C35 0.076(10) 0.050(9) 0.098(11) 0.026(9) 0.047(10) -0.008(7)
C36 0.102(13) 0.036(10) 0.070(10) -0.001(8) 0.058(10) 0.013(9)
C37 0.117(15) 0.044(10) 0.134(15) -0.009(11) 0.097(14) -0.007(11)
C38 0.110(15) 0.041(10) 0.120(14) -0.021(9) 0.065(12) -0.028(10)
C39 0.103(15) 0.051(11) 0.101(13) 0.000(10) 0.066(13) 0.007(11)
C40 0.122(15) 0.053(10) 0.089(12) -0.009(9) 0.076(12) -0.006(11)
C41 0.138(15) 0.033(9) 0.101(12) -0.001(8) 0.087(12) -0.016(9)
C42 0.108(13) 0.032(8) 0.081(12) 0.003(7) 0.063(12) 0.014(8)
C43 0.093(4) 0.043(4) 0.073(4) 0.010(3) 0.047(4) 0.013(3)
C44 0.093(4) 0.043(4) 0.073(4) 0.010(3) 0.047(4) 0.013(3)
C45 0.093(4) 0.043(4) 0.073(4) 0.010(3) 0.047(4) 0.013(3)
C46 0.093(4) 0.043(4) 0.073(4) 0.010(3) 0.047(4) 0.013(3)
C47 0.093(4) 0.043(4) 0.073(4) 0.010(3) 0.047(4) 0.013(3)
C48 0.093(4) 0.043(4) 0.073(4) 0.010(3) 0.047(4) 0.013(3)
C49 0.069(10) 0.052(9) 0.072(11) 0.009(7) 0.039(9) -0.005(8)
C50 0.058(10) 0.029(10) 0.075(10) -0.019(9) 0.032(9) 0.000(8)
C51 0.124(16) 0.020(10) 0.105(13) 0.000(10) 0.066(12) -0.010(11)
C52 0.083(12) 0.028(9) 0.092(12) 0.022(8) 0.034(11) 0.023(9)
C53 0.062(11) 0.078(14) 0.078(11) -0.018(11) 0.031(10) -0.002(11)
C54 0.069(10) 0.019(8) 0.071(10) 0.004(8) 0.031(9) 0.006(8)
C55 0.082(11) 0.020(8) 0.090(11) 0.011(7) 0.062(10) 0.013(8)
C56 0.075(11) 0.051(9) 0.127(13) -0.016(9) 0.065(11) -0.011(8)
C57 0.110(6) 0.047(3) 0.104(5) -0.003(4) 0.056(4) 0.001(4)
C58 0.110(6) 0.047(3) 0.104(5) -0.003(4) 0.056(4) 0.001(4)
C59 0.110(6) 0.047(3) 0.104(5) -0.003(4) 0.056(4) 0.001(4)
C60 0.110(6) 0.047(3) 0.104(5) -0.003(4) 0.056(4) 0.001(4)
C61 0.110(6) 0.047(3) 0.104(5) -0.003(4) 0.056(4) 0.001(4)
C62 0.110(6) 0.047(3) 0.104(5) -0.003(4) 0.056(4) 0.001(4)
C63 0.077(5) 0.044(4) 0.095(6) -0.003(4) 0.038(4) -0.002(4)
C68 0.077(5) 0.044(4) 0.095(6) -0.003(4) 0.038(4) -0.002(4)
C69 0.067(10) 0.034(8) 0.094(12) 0.005(7) 0.050(11) -0.001(7)
C70 0.104(12) 0.043(9) 0.099(13) 0.005(8) 0.065(12) -0.008(8)
C71 0.092(12) 0.046(10) 0.110(14) 0.010(9) 0.071(11) -0.007(8)
C72 0.077(10) 0.038(9) 0.097(12) 0.001(8) 0.051(10) 0.005(8)
C73 0.105(13) 0.038(9) 0.123(14) 0.001(9) 0.081(12) -0.014(8)
C74 0.069(9) 0.036(9) 0.093(12) -0.007(8) 0.056(9) 0.001(7)
C75 0.078(11) 0.029(9) 0.106(13) 0.000(9) 0.060(11) -0.006(7)
C76 0.115(13) 0.033(10) 0.117(14) -0.012(9) 0.083(12) -0.001(9)
C77 0.102(12) 0.024(9) 0.096(12) -0.001(8) 0.065(11) 0.003(8)
C78 0.112(13) 0.057(11) 0.085(12) -0.023(9) 0.062(11) 0.003(9)
C79 0.126(14) 0.035(8) 0.072(12) -0.005(7) 0.067(11) 0.010(8)
C80 0.139(15) 0.029(8) 0.108(14) 0.017(8) 0.096(13) 0.017(8)
O1 0.164(11) 0.046(7) 0.103(8) 0.031(6) 0.076(8) 0.015(6)
O2 0.118(9) 0.059(7) 0.099(7) -0.012(6) 0.066(7) -0.007(6)
O3 0.118(8) 0.047(6) 0.143(10) -0.016(6) 0.088(9) -0.010(5)
O4 0.090(8) 0.042(6) 0.142(9) 0.001(6) 0.061(7) -0.002(6)
O5 0.087(7) 0.044(6) 0.105(8) -0.009(6) 0.044(6) -0.010(6)
O6 0.078(7) 0.076(7) 0.109(8) 0.017(6) 0.041(7) 0.018(6)
O7 0.113(8) 0.046(6) 0.112(8) 0.009(6) 0.078(7) 0.003(5)
O8 0.089(8) 0.059(6) 0.123(8) 0.026(6) 0.071(7) 0.012(5)
O9 0.105(9) 0.055(6) 0.123(9) 0.004(6) 0.057(6) 0.017(5)
O10 0.097(8) 0.063(6) 0.124(9) -0.017(6) 0.052(7) -0.015(6)
O11 0.132(9) 0.060(7) 0.118(8) -0.002(6) 0.087(8) -0.003(6)
O12 0.120(9) 0.059(7) 0.153(9) -0.022(7) 0.078(8) -0.016(7)
O13 0.165(10) 0.041(6) 0.098(8) -0.005(5) 0.087(7) 0.000(6)
O14 0.123(8) 0.061(6) 0.101(8) 0.021(6) 0.055(7) 0.018(6)
O15 0.118(8) 0.036(6) 0.130(9) 0.010(6) 0.082(8) 0.012(5)
O16 0.086(7) 0.058(7) 0.121(9) -0.010(6) 0.043(6) 0.014(6)
C64A 0.077(5) 0.044(4) 0.095(6) -0.003(4) 0.038(4) -0.002(4)
C65A 0.077(5) 0.044(4) 0.095(6) -0.003(4) 0.038(4) -0.002(4)
C66A 0.077(5) 0.044(4) 0.095(6) -0.003(4) 0.038(4) -0.002(4)
C67A 0.077(5) 0.044(4) 0.095(6) -0.003(4) 0.038(4) -0.002(4)
C64B 0.077(5) 0.044(4) 0.095(6) -0.003(4) 0.038(4) -0.002(4)
C65B 0.077(5) 0.044(4) 0.095(6) -0.003(4) 0.038(4) -0.002(4)
C66B 0.077(5) 0.044(4) 0.095(6) -0.003(4) 0.038(4) -0.002(4)
C67B 0.077(5) 0.044(4) 0.095(6) -0.003(4) 0.038(4) -0.002(4)

loop_
_atom_type_symbol
_atom_type_description
_atom_type_scat_dispersion_real
_atom_type_scat_dispersion_imag
_atom_type_scat_source
C C 0.0033 0.0016 'International Tables Vol C Tables 4.2.6.8 and 6.1.1.4'
H H 0 0 'International Tables Vol C Tables 4.2.6.8 and 6.1.1.4'
N N 0.0061 0.0033 'International Tables Vol C Tables 4.2.6.8 and 6.1.1.4'
O O 0.0106 0.006 'International Tables Vol C Tables 4.2.6.8 and 6.1.1.4'

loop_
_geom_angle_atom_site_label_1
_geom_angle_atom_site_label_2
_geom_angle_atom_site_label_3
_geom_angle
N201 C204 O201 124(2)
N201 C204 C203 123(2)
O201 C204 C203 113(2)
N301 C304 O301 123.7(18)
N301 C304 C303 119.1(18)
O301 C304 C303 116.8(17)
O401 C404 N401 120(2)
O401 C404 C403 127(2)
N401 C404 C403 113(2)
C204 N201 C201 124(2)
C204 N201 C202 118(2)
C201 N201 C202 118.5(15)
C304 N301 C301 127.2(17)
C304 N301 C302 117.6(17)
C301 N301 C302 115.0(16)
C404 N401 C401 131(2)
C404 N401 C402 117.1(18)
C401 N401 C402 111.7(17)
C2 C1 C6 116.7(12)
C2 C1 C28 124.2(12)
C6 C1 C28 119.0(13)
C1 C2 O1 119.6(14)
C1 C2 C3 122.2(14)
O1 C2 C3 118.2(16)
C2 C3 C4 117.9(13)
C5 C4 O2 125.0(14)
C5 C4 C3 124.1(12)
O2 C4 C3 110.8(15)
C4 C5 C6 117.3(12)
C4 C5 C7 122.4(13)
C6 C5 C7 120.1(13)
C5 C6 C1 121.6(11)
C8 C7 C5 114.3(11)
C8 C7 C63 110.6(11)
C5 C7 C63 113.6(11)
C13 C8 C9 117.0(12)
C13 C8 C7 120.1(14)
C9 C8 C7 122.2(14)
O3 C9 C10 126.2(16)
O3 C9 C8 114.5(15)
C10 C9 C8 119.2(13)
C11 C10 C9 119.9(14)
C10 C11 O4 117.5(15)
C10 C11 C12 122.6(13)
O4 C11 C12 119.7(14)
C13 C12 C11 117.2(11)
C13 C12 C14 124.3(13)
C11 C12 C14 118.5(14)
C12 C13 C8 123.4(12)
C12 C14 C69 108.6(11)
C12 C14 C15 111.0(10)
C69 C14 C15 115.9(11)
C16 C15 C20 121.3(12)
C16 C15 C14 119.4(13)
C20 C15 C14 119.2(14)
C15 C16 O5 127.4(13)
C15 C16 C17 118.3(14)
O5 C16 C17 114.1(16)
C16 C17 C18 118.0(13)
C19 C18 C17 123.4(12)
C19 C18 O6 123.0(15)
C17 C18 O6 113.3(16)
C18 C19 C20 113.8(12)
C18 C19 C21 122.2(14)
C20 C19 C21 123.8(16)
C19 C20 C15 125.0(11)
C75 C21 C22 114.6(11)
C75 C21 C19 114.7(12)
C22 C21 C19 111.0(11)
C27 C22 C23 116.1(12)
C27 C22 C21 120.8(13)
C23 C22 C21 122.9(13)
C24 C23 C22 120.0(12)
C24 C23 O7 120.8(15)
C22 C23 O7 119.1(14)
C25 C24 C23 120.6(13)
C24 C25 O8 119.3(15)
C24 C25 C26 122.7(13)
O8 C25 C26 117.7(15)
C25 C26 C27 112.7(12)
C25 C26 C28 123.6(14)
C27 C26 C28 123.6(15)
C22 C27 C26 127.7(13)
C1 C28 C26 110.8(11)
C1 C28 C57 115.7(12)
C26 C28 C57 113.7(11)
C30 C29 C34 116.0(13)
C30 C29 C56 123.4(12)
C34 C29 C56 120.6(12)
C29 C30 C31 121.3(13)
C29 C30 O9 122.4(12)
C31 C30 O9 116.3(12)
C32 C31 C30 120.1(13)
C31 C32 C33 120.6(13)
C31 C32 O10 118.1(12)
C33 C32 O10 121.2(11)
C34 C33 C32 117.9(12)
C34 C33 C35 120.4(12)
C32 C33 C35 121.6(12)
C33 C34 C29 123.9(13)
C36 C35 C62 112.1(11)
C36 C35 C33 112.1(10)
C62 C35 C33 113.5(11)
C41 C36 C37 118.1(12)
C41 C36 C35 119.1(15)
C37 C36 C35 122.8(15)
O11 C37 C38 123.5(18)
O11 C37 C36 118.0(16)
C38 C37 C36 118.4(14)
C39 C38 C37 122.0(14)
C38 C39 O12 120.0(17)
C38 C39 C40 124.0(14)
O12 C39 C40 115.9(16)
C41 C40 C42 125.3(16)
C41 C40 C39 111.7(15)
C42 C40 C39 122.9(14)
C36 C41 C40 125.5(13)
C40 C42 C43 113.5(12)
C40 C42 C80 110.0(12)
C43 C42 C80 111.4(11)
C44 C43 C48 118.2(11)
C44 C43 C42 119.4(12)
C48 C43 C42 122.1(11)
C43 C44 O13 119.8(11)
C43 C44 C45 121.2(13)
O13 C44 C45 118.6(11)
C44 C45 C46 117.7(12)
C47 C46 O14 125.5(12)
C47 C46 C45 122.3(12)
O14 C46 C45 112.0(11)
C46 C47 C48 118.0(12)
C46 C47 C49 119.4(11)
C48 C47 C49 122.5(12)
C47 C48 C43 122.3(12)
C47 C49 C74 112.3(10)
C47 C49 C50 110.8(10)
C74 C49 C50 111.3(10)
C55 C50 C51 117.7(12)
C55 C50 C49 121.4(14)
C51 C50 C49 120.9(15)
C52 C51 O15 122.5(17)
C52 C51 C50 117.7(14)
O15 C51 C50 119.9(18)
C53 C52 C51 124.2(13)
C52 C53 C54 118.8(13)
C52 C53 O16 119.1(17)
C54 C53 O16 121.9(16)
C55 C54 C53 114.5(12)
C55 C54 C56 123.7(13)
C53 C54 C56 121.7(14)
C54 C55 C50 126.8(11)
C68 C56 C29 117.3(11)
C68 C56 C54 111.3(11)
C29 C56 C54 108.4(10)
C58 C57 C28 113.3(12)
C57 C58 C59 112.7(12)
C58 C59 C60 113.9(11)
C61 C60 C59 116.1(11)
C60 C61 C62 113.5(11)
C61 C62 C35 114.7(11)
C64B C63 C7 114.3(13)
C64A C63 C7 114.8(15)
C67B C68 C56 110.2(14)
C67A C68 C56 115.7(15)
C70 C69 C14 113.3(11)
C71 C70 C69 116.1(12)
C70 C71 C72 115.4(11)
C73 C72 C71 114.3(11)
C72 C73 C74 114.5(11)
C73 C74 C49 110.6(11)
C76 C75 C21 114.8(11)
C75 C76 C77 119.1(12)
C78 C77 C76 115.4(11)
C79 C78 C77 117.7(12)
C78 C79 C80 117.1(11)
C79 C80 C42 119.3(12)
C65A C64A C63 114(2)
C64A C65A C66A 114(2)
C65A C66A C67A 119(2)
C68 C67A C66A 112(2)
C63 C64B C65B 117.1(17)
C66B C65B C64B 118.8(19)
C65B C66B C67B 117.8(19)
C68 C67B C66B 112.2(18)

loop_
_geom_bond_atom_site_label_1
_geom_bond_atom_site_label_2
_geom_bond_distance
C201 N201 1.46(2)
C202 N201 1.60(2)
C203 C204 1.57(3)
C204 N201 1.16(2)
C204 O201 1.41(2)
C301 N301 1.46(2)
C302 N301 1.60(2)
C303 C304 1.52(2)
C304 N301 1.198(17)
C304 O301 1.314(18)
C401 N401 1.49(2)
C402 N401 1.56(2)
C403 C404 1.52(3)
C404 O401 1.24(3)
C404 N401 1.40(2)
C1 C2 1.394(18)
C1 C6 1.496(16)
C1 C28 1.519(17)
C2 O1 1.404(16)
C2 C3 1.412(18)
C3 C4 1.449(18)
C4 C5 1.351(17)
C4 O2 1.389(15)
C5 C6 1.430(15)
C5 C7 1.523(16)
C7 C8 1.494(17)
C7 C63 1.586(17)
C8 C13 1.387(16)
C8 C9 1.482(18)
C9 O3 1.367(15)
C9 C10 1.385(18)
C10 C11 1.369(17)
C11 O4 1.406(15)
C11 C12 1.426(17)
C12 C13 1.372(16)
C12 C14 1.540(16)
C14 C69 1.545(16)
C14 C15 1.569(17)
C15 C16 1.312(16)
C15 C20 1.387(15)
C16 O5 1.369(17)
C16 C17 1.420(17)
C17 C18 1.445(17)
C18 C19 1.351(16)
C18 O6 1.467(15)
C19 C20 1.380(16)
C19 C21 1.554(17)
C21 C75 1.507(16)
C21 C22 1.543(17)
C22 C27 1.299(15)
C22 C23 1.401(17)
C23 C24 1.395(17)
C23 O7 1.417(14)
C24 C25 1.323(16)
C25 O8 1.384(15)
C25 C26 1.400(18)
C26 C27 1.425(17)
C26 C28 1.522(18)
C28 C57 1.545(18)
C29 C30 1.334(16)
C29 C34 1.428(16)
C29 C56 1.539(17)
C30 C31 1.418(17)
C30 O9 1.430(14)
C31 C32 1.359(16)
C32 C33 1.374(16)
C32 O10 1.412(15)
C33 C34 1.352(16)
C33 C35 1.585(17)
C35 C36 1.523(17)
C35 C62 1.567(17)
C36 C41 1.410(18)
C36 C37 1.414(19)
C37 O11 1.333(16)
C37 C38 1.408(19)
C38 C39 1.335(18)
C39 O12 1.393(16)
C39 C40 1.47(2)
C40 C41 1.421(18)
C40 C42 1.459(18)
C42 C43 1.538(16)
C42 C80 1.542(17)
C43 C44 1.376(16)
C43 C48 1.443(16)
C44 O13 1.401(14)
C44 C45 1.402(15)
C45 C46 1.472(16)
C46 C47 1.341(16)
C46 O14 1.411(14)
C47 C48 1.400(16)
C47 C49 1.522(16)
C49 C74 1.562(16)
C49 C50 1.569(16)
C50 C55 1.352(15)
C50 C51 1.392(17)
C51 C52 1.357(18)
C51 O15 1.369(16)
C52 C53 1.351(17)
C53 C54 1.437(18)
C53 O16 1.438(15)
C54 C55 1.351(15)
C54 C56 1.547(17)
C56 C68 1.525(18)
C57 C58 1.470(17)
C58 C59 1.534(18)
C59 C60 1.593(17)
C60 C61 1.500(17)
C61 C62 1.528(17)
C63 C64B 1.47(2)
C63 C64A 1.47(3)
C68 C67B 1.33(2)
C68 C67A 1.49(3)
C69 C70 1.506(16)
C70 C71 1.488(17)
C71 C72 1.548(16)
C72 C73 1.530(17)
C73 C74 1.553(16)
C75 C76 1.498(16)
C76 C77 1.502(17)
C77 C78 1.499(16)
C78 C79 1.491(17)
C79 C80 1.526(17)
C64A C65A 1.38(3)
C65A C66A 1.58(4)
C66A C67A 1.65(4)
C64B C65B 1.60(3)
C65B C66B 1.54(3)
C66B C67B 1.64(3)
